data_1561937
loop_
_publ_author_name
'Mu, Bao'
'Li, Qian'
'Lv, Lei'
'Yang, Dan-Dan'
'Wang, Qing'
'Huang, Ru-Dan'

_publ_section_title
;
 Assembly and property research on seven 0D--3D complexes derived from
 imidazole dicarboxylate and 1,2-bi(pyridin-4-yl)ethene
;
_journal_name_full 'Journal of Solid State Chemistry'
_journal_page_first 1
_journal_page_last 10
_journal_paper_doi 10.1016/j.jssc.2015.01.032
_journal_volume 226
_journal_year 2015
_chemical_formula_moiety 'C22 H20 Cd N6 O10'
_chemical_formula_sum 'C22 H20 Cd N6 O10'
_chemical_formula_weight 640.84
_space_group_IT_number 2
_space_group_name_Hall '-P 1'
_space_group_name_H-M_alt 'P -1'
_symmetry_cell_setting triclinic
_symmetry_space_group_name_H-M 'P -1'
_atom_sites_solution_hydrogens geom
_atom_sites_solution_primary direct
_atom_sites_solution_secondary difmap
_audit_creation_method SHELXL-97
_cell_angle_alpha 94.191(5)
_cell_angle_beta 94.702(5)
_cell_angle_gamma 104.881(6)
_cell_formula_units_Z 1
_cell_length_a 5.0066(4)
_cell_length_b 6.9794(5)
_cell_length_c 17.8542(10)
_cell_measurement_temperature 293(2)
_cell_volume 598.05(7)
_computing_cell_refinement 'Bruker SAINT'
_computing_data_reduction 'Bruker SAINT'
_computing_molecular_graphics 'Bruker SHELXTL'
_computing_publication_material 'Bruker SHELXTL'
_computing_structure_refinement 'SHELXL-97 (Sheldrick, 2008)'
_computing_structure_solution 'SHELXS-97 (Sheldrick, 2008)'
_diffrn_ambient_temperature 293(2)
_diffrn_measured_fraction_theta_full 0.999
_diffrn_measured_fraction_theta_max 0.999
_diffrn_radiation_monochromator graphite
_diffrn_radiation_source 'fine-focus sealed tube'
_diffrn_radiation_type MoK\a
_diffrn_radiation_wavelength 0.71073
_diffrn_reflns_av_R_equivalents 0.0370
_diffrn_reflns_av_sigmaI/netI 0.0549
_diffrn_reflns_limit_h_max 5
_diffrn_reflns_limit_h_min -5
_diffrn_reflns_limit_k_max 8
_diffrn_reflns_limit_k_min -8
_diffrn_reflns_limit_l_max 21
_diffrn_reflns_limit_l_min -20
_diffrn_reflns_number 3895
_diffrn_reflns_theta_full 25.20
_diffrn_reflns_theta_max 25.20
_diffrn_reflns_theta_min 3.03
_exptl_absorpt_coefficient_mu 0.985
_exptl_absorpt_correction_type none
_exptl_crystal_density_diffrn 1.779
_exptl_crystal_density_method 'not measured'
_exptl_crystal_F_000 322
_exptl_crystal_size_max 0.30
_exptl_crystal_size_mid 0.25
_exptl_crystal_size_min 0.20
_refine_diff_density_max 0.292
_refine_diff_density_min -0.311
_refine_diff_density_rms 0.068
_refine_ls_extinction_method none
_refine_ls_goodness_of_fit_ref 1.027
_refine_ls_hydrogen_treatment constr
_refine_ls_matrix_type full
_refine_ls_number_parameters 179
_refine_ls_number_reflns 2141
_refine_ls_number_restraints 0
_refine_ls_restrained_S_all 1.027
_refine_ls_R_factor_all 0.0428
_refine_ls_R_factor_gt 0.0351
_refine_ls_shift/su_max 0.000
_refine_ls_shift/su_mean 0.000
_refine_ls_structure_factor_coef Fsqd
_refine_ls_weighting_details 'calc w=1/[\s^2^(Fo^2^)+(0.0211P)^2^+0.0000P] where P=(Fo^2^+2Fc^2^)/3'
_refine_ls_weighting_scheme calc
_refine_ls_wR_factor_gt 0.0620
_refine_ls_wR_factor_ref 0.0644
_reflns_number_gt 1911
_reflns_number_total 2143
_reflns_threshold_expression >2sigma(I)
_cod_data_source_file JSSC-2015-226-1.cif
_cod_data_source_block Complex6
_cod_depositor_comments
;
The following automatic conversions were performed:

data item '_symmetry_cell_setting' value 'Triclinic' was changed to
'triclinic' in accordance with the built-in table derived from the
CIF Core dictionary named 'cif_core.dic' version 2.4.5 last updated
on 2014-11-21.

Automatic conversion script
Id: cif_fix_values 8369 2020-08-20 11:38:08Z andrius 
;
_cod_original_sg_symbol_H-M 'P-1   '
_cod_database_code 1561937

loop_
_symmetry_equiv_pos_as_xyz
'x, y, z'
'-x, -y, -z'

loop_
_atom_site_label
_atom_site_type_symbol
_atom_site_fract_x
_atom_site_fract_y
_atom_site_fract_z
_atom_site_U_iso_or_equiv
_atom_site_adp_type
_atom_site_occupancy
_atom_site_symmetry_multiplicity
_atom_site_calc_flag
_atom_site_refinement_flags
_atom_site_disorder_assembly
_atom_site_disorder_group
C1 C 0.5406(6) 0.1225(4) 0.40294(17) 0.0329(7) Uani 1 1 d . . .
C2 C 0.3322(6) 0.2006(4) 0.35889(15) 0.0297(7) Uani 1 1 d . . .
C3 C 0.1695(6) 0.1316(4) 0.29137(16) 0.0328(7) Uani 1 1 d . . .
C4 C 0.1300(8) -0.0462(5) 0.23692(19) 0.0458(8) Uani 1 1 d . . .
C5 C 0.0919(6) 0.4092(4) 0.33534(16) 0.0368(7) Uani 1 1 d . . .
H5 H 0.0186 0.5188 0.3395 0.044 Uiso 1 1 calc R . .
N1 N 0.2798(5) 0.3754(3) 0.38537(13) 0.0346(6) Uani 1 1 d . . .
N2 N 0.0214(5) 0.2672(3) 0.27845(13) 0.0351(6) Uani 1 1 d . . .
H2 H -0.0970 0.2613 0.2401 0.042 Uiso 1 1 calc R . .
O1 O 0.6569(4) 0.2217(3) 0.46375(12) 0.0428(5) Uani 1 1 d . . .
O1W O 0.1453(4) 0.2829(3) 0.55635(11) 0.0433(5) Uani 1 1 d . . .
H1WA H -0.0023 0.2264 0.5277 0.065 Uiso 1 1 d R . .
H1WB H 0.2092 0.1886 0.5708 0.065 Uiso 1 1 d R . .
O2 O 0.5862(5) -0.0360(3) 0.37625(12) 0.0469(6) Uani 1 1 d . . .
O3 O 0.2780(6) -0.1706(4) 0.25360(14) 0.0663(7) Uani 1 1 d . . .
H3 H 0.3830 -0.1252 0.2921 0.099 Uiso 1 1 calc R . .
O4 O -0.0288(6) -0.0746(4) 0.18047(13) 0.0635(7) Uani 1 1 d . . .
Cd1 Cd 0.5000 0.5000 0.5000 0.04035(13) Uani 1 2 d S . .
C6 C 0.5224(7) 0.1717(5) 0.10412(18) 0.0476(9) Uani 1 1 d . . .
H6 H 0.5743 0.0531 0.0982 0.057 Uiso 1 1 calc R . .
C7 C 0.3335(7) 0.2067(5) 0.04934(17) 0.0459(8) Uani 1 1 d . . .
H7 H 0.2615 0.1133 0.0080 0.055 Uiso 1 1 calc R . .
C8 C 0.2519(6) 0.3830(5) 0.05652(16) 0.0372(7) Uani 1 1 d . . .
C9 C 0.0533(7) 0.4226(4) -0.00125(18) 0.0428(8) Uani 1 1 d . . .
H9 H -0.0030 0.3304 -0.0436 0.051 Uiso 1 1 calc R . .
C10 C 0.5550(7) 0.4654(5) 0.17103(18) 0.0502(9) Uani 1 1 d . . .
H10 H 0.6314 0.5558 0.2130 0.060 Uiso 1 1 calc R . .
C11 C 0.3686(7) 0.5135(5) 0.11995(17) 0.0462(8) Uani 1 1 d . . .
H11 H 0.3207 0.6331 0.1278 0.055 Uiso 1 1 calc R . .
N3 N 0.6330(5) 0.2969(4) 0.16417(14) 0.0430(7) Uani 1 1 d . . .

loop_
_atom_site_aniso_label
_atom_site_aniso_U_11
_atom_site_aniso_U_22
_atom_site_aniso_U_33
_atom_site_aniso_U_23
_atom_site_aniso_U_13
_atom_site_aniso_U_12
C1 0.0279(17) 0.0356(17) 0.0392(17) 0.0126(15) 0.0022(14) 0.0134(14)
C2 0.0288(17) 0.0289(16) 0.0332(16) 0.0053(13) 0.0008(13) 0.0111(13)
C3 0.0328(18) 0.0324(17) 0.0343(16) 0.0050(14) 0.0038(14) 0.0101(14)
C4 0.054(2) 0.0346(19) 0.045(2) -0.0004(16) 0.0034(18) 0.0064(16)
C5 0.0397(19) 0.0371(17) 0.0374(17) 0.0027(15) -0.0068(14) 0.0204(14)
N1 0.0344(15) 0.0349(14) 0.0354(13) 0.0003(12) -0.0074(11) 0.0149(11)
N2 0.0346(15) 0.0408(15) 0.0299(13) 0.0047(12) -0.0066(11) 0.0129(12)
O1 0.0363(13) 0.0449(13) 0.0488(13) 0.0057(11) -0.0133(10) 0.0191(10)
O1W 0.0361(13) 0.0401(12) 0.0554(13) 0.0042(10) -0.0102(10) 0.0178(10)
O2 0.0557(15) 0.0456(13) 0.0495(13) 0.0066(11) 0.0000(11) 0.0330(11)
O3 0.097(2) 0.0518(15) 0.0580(16) -0.0102(13) -0.0068(14) 0.0428(16)
O4 0.0764(19) 0.0573(15) 0.0477(14) -0.0138(12) -0.0182(14) 0.0140(13)
Cd1 0.0409(2) 0.0408(2) 0.0376(2) -0.00365(15) -0.01288(15) 0.01513(15)
C6 0.047(2) 0.051(2) 0.049(2) 0.0031(17) -0.0024(17) 0.0215(17)
C7 0.044(2) 0.053(2) 0.0371(17) -0.0053(16) -0.0099(15) 0.0125(17)
C8 0.0302(18) 0.049(2) 0.0319(16) 0.0052(15) 0.0008(13) 0.0093(15)
C9 0.039(2) 0.054(2) 0.0337(15) 0.0039(16) -0.0066(14) 0.0114(16)
C10 0.056(2) 0.054(2) 0.0366(18) -0.0011(16) -0.0115(16) 0.0153(18)
C11 0.052(2) 0.049(2) 0.0379(18) 0.0011(16) -0.0091(16) 0.0199(17)
N3 0.0393(17) 0.0543(18) 0.0353(14) 0.0066(14) -0.0056(12) 0.0146(14)

loop_
_atom_type_symbol
_atom_type_description
_atom_type_scat_dispersion_real
_atom_type_scat_dispersion_imag
_atom_type_scat_source
C C 0.0033 0.0016 'International Tables Vol C Tables 4.2.6.8 and 6.1.1.4'
H H 0.0000 0.0000 'International Tables Vol C Tables 4.2.6.8 and 6.1.1.4'
Cd Cd -0.8075 1.2024 'International Tables Vol C Tables 4.2.6.8 and 6.1.1.4'
N N 0.0061 0.0033 'International Tables Vol C Tables 4.2.6.8 and 6.1.1.4'
O O 0.0106 0.0060 'International Tables Vol C Tables 4.2.6.8 and 6.1.1.4'

loop_
_geom_angle_atom_site_label_1
_geom_angle_atom_site_label_2
_geom_angle_atom_site_label_3
_geom_angle
_geom_angle_site_symmetry_1
_geom_angle_site_symmetry_3
O2 C1 O1 125.3(3) . .
O2 C1 C2 117.5(3) . .
O1 C1 C2 117.1(3) . .
N1 C2 C3 108.2(3) . .
N1 C2 C1 119.4(2) . .
C3 C2 C1 132.4(3) . .
N2 C3 C2 106.0(3) . .
N2 C3 C4 119.9(3) . .
C2 C3 C4 134.0(3) . .
O4 C4 O3 122.0(3) . .
O4 C4 C3 121.7(3) . .
O3 C4 C3 116.3(3) . .
N1 C5 N2 111.3(3) . .
N1 C5 H5 124.3 . .
N2 C5 H5 124.3 . .
C5 N1 C2 106.4(2) . .
C5 N1 Cd1 139.6(2) . .
C2 N1 Cd1 113.76(18) . .
C5 N2 C3 108.1(2) . .
C5 N2 H2 126.0 . .
C3 N2 H2 126.0 . .
C1 O1 Cd1 116.01(19) . .
Cd1 O1W H1WA 116.2 . .
Cd1 O1W H1WB 107.4 . .
H1WA O1W H1WB 105.2 . .
C4 O3 H3 109.5 . .
N1 Cd1 N1 180.00(12) . 2_666
N1 Cd1 O1 73.27(8) . .
N1 Cd1 O1 106.73(8) 2_666 .
N1 Cd1 O1 106.73(8) . 2_666
N1 Cd1 O1 73.27(8) 2_666 2_666
O1 Cd1 O1 179.999(1) . 2_666
N1 Cd1 O1W 89.77(8) . .
N1 Cd1 O1W 90.23(8) 2_666 .
O1 Cd1 O1W 87.64(7) . .
O1 Cd1 O1W 92.36(7) 2_666 .
N1 Cd1 O1W 90.23(8) . 2_666
N1 Cd1 O1W 89.77(8) 2_666 2_666
O1 Cd1 O1W 92.36(7) . 2_666
O1 Cd1 O1W 87.65(7) 2_666 2_666
O1W Cd1 O1W 180.0 . 2_666
N3 C6 C7 123.7(3) . .
N3 C6 H6 118.2 . .
C7 C6 H6 118.2 . .
C6 C7 C8 119.5(3) . .
C6 C7 H7 120.2 . .
C8 C7 H7 120.2 . .
C11 C8 C7 116.4(3) . .
C11 C8 C9 123.5(3) . .
C7 C8 C9 120.1(3) . .
C9 C9 C8 125.9(4) 2_565 .
C9 C9 H9 117.0 2_565 .
C8 C9 H9 117.0 . .
N3 C10 C11 123.9(3) . .
N3 C10 H10 118.0 . .
C11 C10 H10 118.0 . .
C10 C11 C8 119.6(3) . .
C10 C11 H11 120.2 . .
C8 C11 H11 120.2 . .
C6 N3 C10 116.8(3) . .

loop_
_geom_bond_atom_site_label_1
_geom_bond_atom_site_label_2
_geom_bond_distance
_geom_bond_site_symmetry_2
C1 O2 1.254(3) .
C1 O1 1.256(4) .
C1 C2 1.491(4) .
C2 N1 1.372(3) .
C2 C3 1.379(4) .
C3 N2 1.365(4) .
C3 C4 1.480(4) .
C4 O4 1.202(4) .
C4 O3 1.313(4) .
C5 N1 1.321(4) .
C5 N2 1.324(4) .
C5 H5 0.9300 .
N1 Cd1 2.244(2) .
N2 H2 0.8600 .
O1 Cd1 2.344(2) .
O1W Cd1 2.3654(19) .
O1W H1WA 0.8499 .
O1W H1WB 0.8499 .
O3 H3 0.8200 .
Cd1 N1 2.244(2) 2_666
Cd1 O1 2.344(2) 2_666
Cd1 O1W 2.365(2) 2_666
C6 N3 1.318(4) .
C6 C7 1.383(4) .
C6 H6 0.9300 .
C7 C8 1.393(4) .
C7 H7 0.9300 .
C8 C11 1.386(4) .
C8 C9 1.464(4) .
C9 C9 1.322(6) 2_565
C9 H9 0.9300 .
C10 N3 1.332(4) .
C10 C11 1.372(4) .
C10 H10 0.9300 .
C11 H11 0.9300 .

loop_
_geom_hbond_atom_site_label_D
_geom_hbond_atom_site_label_H
_geom_hbond_atom_site_label_A
_geom_hbond_distance_DH
_geom_hbond_distance_HA
_geom_hbond_distance_DA
_geom_hbond_angle_DHA
_geom_hbond_site_symmetry_A
O1W H1WA O1 0.85 1.96 2.755(3) 154.2 1_455
O1W H1WB O2 0.85 1.90 2.730(3) 163.7 2_656

loop_
_geom_torsion_atom_site_label_1
_geom_torsion_atom_site_label_2
_geom_torsion_atom_site_label_3
_geom_torsion_atom_site_label_4
_geom_torsion
_geom_torsion_site_symmetry_1
_geom_torsion_site_symmetry_2
_geom_torsion_site_symmetry_3
_geom_torsion_site_symmetry_4
O2 C1 C2 N1 -178.8(2) . . . .
O1 C1 C2 N1 0.9(4) . . . .
O2 C1 C2 C3 0.2(5) . . . .
O1 C1 C2 C3 179.9(3) . . . .
N1 C2 C3 N2 0.0(3) . . . .
C1 C2 C3 N2 -179.1(3) . . . .
N1 C2 C3 C4 -179.2(3) . . . .
C1 C2 C3 C4 1.7(6) . . . .
N2 C3 C4 O4 0.7(5) . . . .
C2 C3 C4 O4 179.9(3) . . . .
N2 C3 C4 O3 -179.4(3) . . . .
C2 C3 C4 O3 -0.3(5) . . . .
N2 C5 N1 C2 -0.1(3) . . . .
N2 C5 N1 Cd1 -173.5(2) . . . .
C3 C2 N1 C5 0.1(3) . . . .
C1 C2 N1 C5 179.3(2) . . . .
C3 C2 N1 Cd1 175.35(18) . . . .
C1 C2 N1 Cd1 -5.4(3) . . . .
N1 C5 N2 C3 0.1(3) . . . .
C2 C3 N2 C5 -0.1(3) . . . .
C4 C3 N2 C5 179.3(3) . . . .
O2 C1 O1 Cd1 -176.3(2) . . . .
C2 C1 O1 Cd1 4.0(3) . . . .
C5 N1 Cd1 N1 7(36) . . . 2_666
C2 N1 Cd1 N1 -166(36) . . . 2_666
C5 N1 Cd1 O1 178.2(3) . . . .
C2 N1 Cd1 O1 5.23(17) . . . .
C5 N1 Cd1 O1 -1.8(3) . . . 2_666
C2 N1 Cd1 O1 -174.77(17) . . . 2_666
C5 N1 Cd1 O1W 90.6(3) . . . .
C2 N1 Cd1 O1W -82.38(18) . . . .
C5 N1 Cd1 O1W -89.4(3) . . . 2_666
C2 N1 Cd1 O1W 97.62(18) . . . 2_666
C1 O1 Cd1 N1 -5.11(19) . . . .
C1 O1 Cd1 N1 174.89(19) . . . 2_666
C1 O1 Cd1 O1 128(14) . . . 2_666
C1 O1 Cd1 O1W 85.4(2) . . . .
C1 O1 Cd1 O1W -94.6(2) . . . 2_666
N3 C6 C7 C8 0.0(5) . . . .
C6 C7 C8 C11 -0.2(4) . . . .
C6 C7 C8 C9 179.7(3) . . . .
C11 C8 C9 C9 -4.5(6) . . . 2_565
C7 C8 C9 C9 175.6(4) . . . 2_565
N3 C10 C11 C8 -0.5(5) . . . .
C7 C8 C11 C10 0.4(5) . . . .
C9 C8 C11 C10 -179.5(3) . . . .
C7 C6 N3 C10 0.0(5) . . . .
C11 C10 N3 C6 0.2(5) . . . .
